data_7048485
loop_
_publ_author_name
'Casanovas, Berta'
'Speed, Saskia'
'El Fallah, Mohamed Salah'
'Vicente, Ramon'
'Font-Bard\'ia, Merc\`e'
'Zinna, Francesco'
'Di Bari, Lorenzo'

_publ_section_title
;
 Chiral dinuclear Ln(iii) complexes derived from S- and
 R-2-(6-methoxy-2-naphthyl)propionate. Optical and magnetic properties.
;
_journal_issue 6
_journal_name_full 'Dalton transactions (Cambridge, England : 2003)'
_journal_page_first 2059
_journal_page_last 2067
_journal_paper_doi 10.1039/c8dt04149k
_journal_volume 48
_journal_year 2019
_chemical_absolute_configuration rm
_chemical_formula_sum 'C117 H117 N7 O22 Tb2'
_chemical_formula_weight 2291.01
_space_group_crystal_system triclinic
_space_group_IT_number 1
_space_group_name_Hall 'P 1'
_space_group_name_H-M_alt 'P 1'
_symmetry_space_group_name_Hall 'P 1'
_symmetry_space_group_name_H-M 'P 1'
_atom_sites_solution_hydrogens mixed
_audit_creation_method SHELXL-2016/6
_audit_update_record
;
2018-10-18 deposited with the CCDC.
2019-01-10 downloaded from the CCDC.
;
_cell_angle_alpha 90.020(3)
_cell_angle_beta 102.538(3)
_cell_angle_gamma 95.859(3)
_cell_formula_units_Z 1
_cell_length_a 12.8446(9)
_cell_length_b 13.2530(11)
_cell_length_c 15.8329(13)
_cell_measurement_reflns_used 9695
_cell_measurement_temperature 100(2)
_cell_measurement_theta_max 26.43
_cell_measurement_theta_min 2.36
_cell_volume 2616.5(4)
_computing_cell_refinement 'Bruker SAINT'
_computing_data_collection 'Bruker APEX2'
_computing_data_reduction 'Bruker SAINT'
_computing_molecular_graphics 'Bruker SHELXTL'
_computing_publication_material 'Bruker SHELXTL'
_computing_structure_refinement 'SHELXL-2016/6 (Sheldrick, 2016)'
_computing_structure_solution 'SHELXT 2014/4 (Sheldrick, 2014)'
_diffrn_ambient_temperature 100(2)
_diffrn_measured_fraction_theta_full 0.996
_diffrn_measured_fraction_theta_max 0.993
_diffrn_measurement_device_type 'Bruker APEX-II CCD'
_diffrn_measurement_method '\f and \w scans'
_diffrn_radiation_type MoK\a
_diffrn_radiation_wavelength 0.71073
_diffrn_reflns_av_R_equivalents 0.0282
_diffrn_reflns_av_unetI/netI 0.0467
_diffrn_reflns_Laue_measured_fraction_full 0.996
_diffrn_reflns_Laue_measured_fraction_max 0.993
_diffrn_reflns_limit_h_max 16
_diffrn_reflns_limit_h_min -16
_diffrn_reflns_limit_k_max 16
_diffrn_reflns_limit_k_min -16
_diffrn_reflns_limit_l_max 19
_diffrn_reflns_limit_l_min -19
_diffrn_reflns_number 50103
_diffrn_reflns_point_group_measured_fraction_full 0.980
_diffrn_reflns_point_group_measured_fraction_max 0.974
_diffrn_reflns_theta_full 25.242
_diffrn_reflns_theta_max 26.435
_diffrn_reflns_theta_min 2.312
_exptl_absorpt_coefficient_mu 1.417
_exptl_absorpt_correction_T_max 0.7454
_exptl_absorpt_correction_T_min 0.6906
_exptl_absorpt_correction_type multi-scan
_exptl_absorpt_process_details sadabs
_exptl_crystal_colour colourless
_exptl_crystal_density_diffrn 1.454
_exptl_crystal_description needles
_exptl_crystal_F_000 1174
_exptl_crystal_preparation 'Magnetic properties,Luminescent,chiral'
_exptl_crystal_recrystallization_method 'Vapour deposition'
_exptl_crystal_size_max 0.241
_exptl_crystal_size_mid 0.062
_exptl_crystal_size_min 0.051
_refine_diff_density_max 1.091
_refine_diff_density_min -0.340
_refine_diff_density_rms 0.072
_refine_ls_abs_structure_details
;
 Flack x determined using 8666 quotients [(I+)-(I-)]/[(I+)+(I-)]
 (Parsons, Flack and Wagner, Acta Cryst. B69 (2013) 249-259).
;
_refine_ls_abs_structure_Flack -0.011(4)
_refine_ls_extinction_method none
_refine_ls_goodness_of_fit_ref 1.056
_refine_ls_hydrogen_treatment mixed
_refine_ls_matrix_type full
_refine_ls_number_parameters 1381
_refine_ls_number_reflns 20969
_refine_ls_number_restraints 8
_refine_ls_restrained_S_all 1.056
_refine_ls_R_factor_all 0.0334
_refine_ls_R_factor_gt 0.0273
_refine_ls_shift/su_max 0.002
_refine_ls_shift/su_mean 0.000
_refine_ls_structure_factor_coef Fsqd
_refine_ls_weighting_details 'w=1/[\s^2^(Fo^2^)+(0.0281P)^2^+0.1410P] where P=(Fo^2^+2Fc^2^)/3'
_refine_ls_weighting_scheme calc
_refine_ls_wR_factor_gt 0.0604
_refine_ls_wR_factor_ref 0.0632
_reflns_Friedel_coverage 0.962
_reflns_Friedel_fraction_full 0.963
_reflns_Friedel_fraction_max 0.955
_reflns_number_gt 19027
_reflns_number_total 20969
_reflns_threshold_expression 'I > 2\s(I)'
_cod_data_source_file c8dt04149k2.cif
_cod_data_source_block R-3_Tb
_cod_depositor_comments 'Adding full bibliography for 7048484--7048489.cif.'
_cod_database_code 7048485
_shelx_shelxl_version_number 2016/6
_shelx_space_group_comment
;
The symmetry employed for this shelxl refinement is uniquely defined
by the following loop, which should always be used as a source of
symmetry information in preference to the above space-group names.
They are only intended as comments.
;

loop_
_space_group_symop_operation_xyz
'x, y, z'

loop_
_atom_site_label
_atom_site_type_symbol
_atom_site_fract_x
_atom_site_fract_y
_atom_site_fract_z
_atom_site_U_iso_or_equiv
_atom_site_adp_type
_atom_site_occupancy
_atom_site_site_symmetry_order
_atom_site_calc_flag
_atom_site_refinement_flags_posn
_atom_site_refinement_flags_adp
_atom_site_refinement_flags_occupancy
_atom_site_disorder_assembly
_atom_site_disorder_group
Tb1 Tb 0.89370(2) 0.87838(2) 0.95037(2) 0.02032(8) Uani 1 1 d . . . . .
N1 N 1.0622(5) 0.9913(5) 1.0310(4) 0.0210(13) Uani 1 1 d . . . . .
O1 O 0.8197(4) 0.9792(4) 1.0414(4) 0.0260(13) Uani 1 1 d . . . . .
Tb2 Tb 0.64333(2) 0.72868(2) 1.01303(2) 0.01741(8) Uani 1 1 d . . . . .
O2 O 0.6702(4) 0.8959(4) 1.0695(3) 0.0243(13) Uani 1 1 d . . . . .
N2 N 1.0675(5) 0.8665(5) 0.8954(4) 0.0243(14) Uani 1 1 d . . . . .
O3 O 0.8287(4) 0.7635(4) 1.0612(3) 0.0212(12) Uani 1 1 d . . . . .
N3 N 0.4836(5) 0.6119(5) 0.9180(4) 0.0212(13) Uani 1 1 d . . . . .
O4 O 1.0020(4) 0.7883(4) 1.0680(3) 0.0238(13) Uani 1 1 d . . . . .
C4 C 0.8194(4) 1.0963(4) 1.1970(4) 0.0266(12) Uani 1 1 d . . . . .
N4 N 0.4614(4) 0.7333(5) 1.0523(4) 0.0179(12) Uani 1 1 d . . . . .
O5 O 0.8714(4) 0.7098(4) 0.8969(3) 0.0240(13) Uani 1 1 d . . . . .
C5 C 0.8867(4) 1.1831(4) 1.1956(4) 0.0267(11) Uani 1 1 d . . . . .
H5 H 0.870222 1.228045 1.148969 0.032 Uiso 1 1 calc R U . . .
O9 O 0.8989(5) 1.0337(4) 0.8632(4) 0.0403(15) Uani 1 1 d . . . . .
C9 C 0.8425(6) 1.0313(6) 1.2680(5) 0.0458(19) Uani 1 1 d . . . . .
H9 H 0.796656 0.970922 1.270237 0.055 Uiso 1 1 calc R U . . .
O10 O 0.8564(5) 0.8877(5) 0.7927(4) 0.0388(15) Uani 1 1 d . . . . .
C10 C 1.0512(5) 1.2965(4) 1.2577(4) 0.0352(13) Uani 1 1 d . . . . .
H10 H 1.035614 1.341945 1.211361 0.042 Uiso 1 1 calc R U . . .
O11 O 0.6410(4) 0.5676(5) 1.0835(4) 0.0335(13) Uani 1 1 d . . . . .
C11 C 1.1426(5) 1.3163(5) 1.3207(4) 0.0404(15) Uani 1 1 d . . . . .
H11 H 1.190319 1.375184 1.317545 0.048 Uiso 1 1 calc R U . . .
O12 O 0.6623(4) 0.7005(5) 1.1713(3) 0.0305(13) Uani 1 1 d . . . . .
C12 C 1.1664(5) 1.2502(5) 1.3904(4) 0.0469(16) Uani 1 1 d . . . . .
O13 O 1.2617(4) 1.2782(4) 1.4483(4) 0.0700(17) Uani 1 1 d . . . . .
C13 C 1.0990(6) 1.1646(5) 1.3959(5) 0.0504(19) Uani 1 1 d . . . . .
H13 H 1.115829 1.120537 1.443165 0.060 Uiso 1 1 calc R U . . .
O14 O 1.2371(3) 0.2578(3) 0.9802(3) 0.0392(10) Uani 1 1 d . . . . .
O15 O 0.3493(3) 0.6077(4) 0.3961(3) 0.0502(12) Uani 1 1 d . . . . .
C15 C 0.9245(6) 0.7454(6) 1.0958(5) 0.0169(17) Uani 1 1 d . . . . .
C16 C 0.9435(6) 0.6711(6) 1.1688(5) 0.0247(18) Uani 1 1 d . . . . .
H16 H 0.873540 0.650092 1.185072 0.030 Uiso 1 1 calc R U . . .
O16 O 0.0129(3) 0.9043(4) 0.5039(3) 0.0467(12) Uani 1 1 d . . . . .
O17 O 0.3896(5) 0.9539(5) 0.3325(4) 0.0713(18) Uani 1 1 d . . . . .
C17 C 1.0205(6) 0.7245(6) 1.2470(4) 0.0377(15) Uani 1 1 d . . . . .
H17A H 1.087659 0.749822 1.230787 0.057 Uiso 1 1 calc R U . . .
H17B H 1.035301 0.676483 1.294080 0.057 Uiso 1 1 calc R U . . .
H17C H 0.987806 0.781531 1.266312 0.057 Uiso 1 1 calc R U . . .
C18 C 0.9828(4) 0.5788(4) 1.1354(4) 0.0261(12) Uani 1 1 d . . . . .
O18 O 1.1325(4) 0.5821(5) 1.6112(3) 0.0607(16) Uani 1 1 d . . . . .
C1 C 0.7395(6) 0.9729(6) 1.0759(6) 0.026(2) Uani 1 1 d . . . . .
C2 C 0.7217(6) 1.0655(6) 1.1277(5) 0.0301(18) Uani 1 1 d . . . . .
H2 H 0.661072 1.045025 1.156488 0.036 Uiso 1 1 calc R U . . .
C3 C 0.6875(5) 1.1488(5) 1.0642(4) 0.0417(15) Uani 1 1 d . . . . .
H3A H 0.741668 1.164068 1.029620 0.063 Uiso 1 1 calc R U . . .
H3B H 0.680527 1.210010 1.096348 0.063 Uiso 1 1 calc R U . . .
H3C H 0.618436 1.125766 1.025791 0.063 Uiso 1 1 calc R U . . .
C6 C 0.9794(4) 1.2080(4) 1.2610(3) 0.0270(12) Uani 1 1 d . . . . .
O6 O 0.7188(4) 0.6311(4) 0.9237(3) 0.0227(12) Uani 1 1 d . . . . .
C7 C 1.0038(5) 1.1417(4) 1.3309(4) 0.0371(14) Uani 1 1 d . . . . .
O7 O 0.7067(4) 0.8434(4) 0.9047(3) 0.0222(12) Uani 1 1 d . . . . .
O8 O 0.5341(4) 0.8231(4) 0.8969(3) 0.0214(12) Uani 1 1 d . . . . .
C8 C 0.9326(8) 1.0556(6) 1.3348(6) 0.051(3) Uani 1 1 d . . . . .
H8 H 0.945536 1.013054 1.383485 0.062 Uiso 1 1 calc R U . . .
C14 C 1.2807(7) 1.2272(8) 1.5276(6) 0.089(3) Uani 1 1 d . . . . .
H14A H 1.280900 1.154552 1.516394 0.134 Uiso 1 1 calc R U . . .
H14B H 1.224017 1.237565 1.558397 0.134 Uiso 1 1 calc R U . . .
H14C H 1.350327 1.254279 1.563086 0.134 Uiso 1 1 calc R U . . .
C19 C 1.0865(4) 0.5543(4) 1.1583(3) 0.0263(11) Uani 1 1 d . . . . .
H19 H 1.135583 0.592200 1.203626 0.032 Uiso 1 1 calc R U . . .
C20 C 1.1223(4) 0.4750(4) 1.1170(3) 0.0242(11) Uani 1 1 d . . . . .
C21 C 1.0501(4) 0.4169(4) 1.0494(4) 0.0276(12) Uani 1 1 d . . . . .
C22 C 0.9408(4) 0.4389(4) 1.0307(4) 0.0296(12) Uani 1 1 d . . . . .
H22 H 0.889324 0.398267 0.988869 0.036 Uiso 1 1 calc R U . . .
C23 C 0.9090(4) 0.5166(5) 1.0713(4) 0.0282(12) Uani 1 1 d . . . . .
H23 H 0.836054 0.529764 1.056723 0.034 Uiso 1 1 calc R U . . .
C24 C 1.2302(4) 0.4509(4) 1.1383(4) 0.0316(13) Uani 1 1 d . . . . .
H24 H 1.279678 0.486178 1.184902 0.038 Uiso 1 1 calc R U . . .
C25 C 1.2634(4) 0.3782(4) 1.0929(4) 0.0331(13) Uani 1 1 d . . . . .
H25 H 1.335607 0.362747 1.108504 0.040 Uiso 1 1 calc R U . . .
C26 C 1.1921(4) 0.3255(4) 1.0230(4) 0.0314(13) Uani 1 1 d . . . . .
C27 C 1.0863(4) 0.3418(4) 1.0029(4) 0.0297(12) Uani 1 1 d . . . . .
H27 H 1.037578 0.302859 0.958055 0.036 Uiso 1 1 calc R U . . .
C28 C 1.1685(5) 0.2069(5) 0.9063(4) 0.0394(14) Uani 1 1 d . . . . .
H28A H 1.143677 0.256777 0.862859 0.059 Uiso 1 1 calc R U . . .
H28B H 1.106643 0.169836 0.923446 0.059 Uiso 1 1 calc R U . . .
H28C H 1.208076 0.159109 0.881872 0.059 Uiso 1 1 calc R U . . .
C29 C 0.7976(6) 0.6397(7) 0.8871(5) 0.0221(19) Uani 1 1 d . . . . .
C30 C 0.7960(5) 0.5562(6) 0.8200(5) 0.0280(17) Uani 1 1 d . . . . .
H30 H 0.763453 0.491646 0.840720 0.034 Uiso 1 1 calc R U . . .
C31 C 0.9100(4) 0.5392(5) 0.8107(4) 0.0342(14) Uani 1 1 d . . . . .
H31A H 0.906240 0.481024 0.771528 0.051 Uiso 1 1 calc R U . . .
H31B H 0.953919 0.525837 0.867575 0.051 Uiso 1 1 calc R U . . .
H31C H 0.942342 0.599961 0.787048 0.051 Uiso 1 1 calc R U . . .
C32 C 0.7234(5) 0.5812(6) 0.7343(4) 0.0344(17) Uani 1 1 d . . . . .
C33 C 0.6479(4) 0.5103(6) 0.6885(4) 0.0387(15) Uani 1 1 d . . . . .
H33 H 0.643331 0.442773 0.708598 0.046 Uiso 1 1 calc R U . . .
C34 C 0.5754(6) 0.5348(7) 0.6109(5) 0.038(2) Uani 1 1 d . . . . .
C35 C 0.5835(4) 0.6355(5) 0.5814(4) 0.0362(14) Uani 1 1 d . . . . .
C38 C 0.4947(5) 0.4627(6) 0.5657(4) 0.0443(17) Uani 1 1 d . . . . .
H38 H 0.489258 0.394787 0.584660 0.053 Uiso 1 1 calc R U . . .
C37 C 0.7324(4) 0.6813(5) 0.7016(4) 0.0347(14) Uani 1 1 d . . . . .
H37 H 0.786628 0.730496 0.732036 0.042 Uiso 1 1 calc R U . . .
C36 C 0.6649(4) 0.7085(5) 0.6275(4) 0.0359(14) Uani 1 1 d . . . . .
H36 H 0.672379 0.775648 0.607157 0.043 Uiso 1 1 calc R U . . .
C39 C 0.4238(5) 0.4914(6) 0.4937(4) 0.0492(18) Uani 1 1 d . . . . .
H39 H 0.370015 0.442392 0.462548 0.059 Uiso 1 1 calc R U . . .
C40 C 0.4294(5) 0.5914(6) 0.4658(4) 0.0405(15) Uani 1 1 d . . . . .
C42 C 0.3455(6) 0.7122(7) 0.3674(5) 0.058(2) Uani 1 1 d . . . . .
H42A H 0.411489 0.735055 0.348342 0.086 Uiso 1 1 calc R U . . .
H42B H 0.338735 0.755978 0.415405 0.086 Uiso 1 1 calc R U . . .
H42C H 0.283622 0.715726 0.319176 0.086 Uiso 1 1 calc R U . . .
C41 C 0.5081(5) 0.6642(6) 0.5051(4) 0.0379(15) Uani 1 1 d . . . . .
H41 H 0.513263 0.730921 0.483456 0.045 Uiso 1 1 calc R U . . .
C57 C 0.8848(7) 0.9767(9) 0.7945(6) 0.039(2) Uani 1 1 d . . . . .
C56 C -0.0028(6) 0.8252(6) 0.4413(6) 0.074(3) Uani 1 1 d . . . . .
H56A H -0.071570 0.828581 0.400426 0.111 Uiso 1 1 calc R U . . .
H56B H -0.003126 0.759726 0.469931 0.111 Uiso 1 1 calc R U . . .
H56C H 0.055401 0.832545 0.409944 0.111 Uiso 1 1 calc R U . . .
C55 C 0.1900(5) 0.8521(6) 0.5641(4) 0.0363(15) Uani 1 1 d . . . . .
H55 H 0.176274 0.790903 0.530484 0.044 Uiso 1 1 calc R U . . .
C54 C 0.1135(4) 0.9188(5) 0.5575(4) 0.0355(14) Uani 1 1 d . . . . .
C53 C 0.1341(5) 1.0086(5) 0.6064(4) 0.0425(16) Uani 1 1 d . . . . .
H53 H 0.079989 1.053585 0.600471 0.051 Uiso 1 1 calc R U . . .
C52 C 0.2302(5) 1.0340(5) 0.6628(4) 0.0413(15) Uani 1 1 d . . . . .
H52 H 0.242100 1.095146 0.696443 0.050 Uiso 1 1 calc R U . . .
C51 C 0.4653(5) 0.8316(5) 0.6910(4) 0.0392(15) Uani 1 1 d . . . . .
H51 H 0.516748 0.783806 0.698311 0.047 Uiso 1 1 calc R U . . .
C50 C 0.3716(5) 0.8100(5) 0.6352(4) 0.0425(16) Uani 1 1 d . . . . .
H50 H 0.358521 0.747842 0.602873 0.051 Uiso 1 1 calc R U . . .
C49 C 0.2909(4) 0.8774(5) 0.6230(3) 0.0307(13) Uani 1 1 d . . . . .
C48 C 0.3122(4) 0.9678(4) 0.6706(3) 0.0287(12) Uani 1 1 d . . . . .
C47 C 0.4139(4) 0.9903(4) 0.7287(4) 0.0292(12) Uani 1 1 d . . . . .
H47 H 0.428880 1.052871 0.760422 0.035 Uiso 1 1 calc R U . . .
C46 C 0.4901(4) 0.9240(5) 0.7396(4) 0.0262(12) Uani 1 1 d . . . . .
C45 C 0.6196(5) 1.0466(5) 0.8471(4) 0.0327(13) Uani 1 1 d . . . . .
H45A H 0.614187 1.099816 0.803846 0.049 Uiso 1 1 calc R U . . .
H45B H 0.691725 1.053895 0.884380 0.049 Uiso 1 1 calc R U . . .
H45C H 0.566505 1.052825 0.882350 0.049 Uiso 1 1 calc R U . . .
C44 C 0.5983(6) 0.9424(7) 0.8013(5) 0.0282(19) Uani 1 1 d . . . . .
H44 H 0.654754 0.937219 0.767257 0.034 Uiso 1 1 calc R U . . .
C43 C 0.6127(6) 0.8639(7) 0.8711(5) 0.025(2) Uani 1 1 d . . . . .
C58 C 0.9102(6) 1.0234(7) 0.7096(5) 0.050(2) Uani 1 1 d . . . . .
H58 H 0.953469 0.975700 0.686728 0.060 Uiso 1 1 calc R U . . .
C59 C 0.9753(6) 1.1213(6) 0.7244(5) 0.0567(19) Uani 1 1 d . . . . .
H59A H 0.983827 1.149421 0.668793 0.085 Uiso 1 1 calc R U . . .
H59B H 1.045977 1.112242 0.760382 0.085 Uiso 1 1 calc R U . . .
H59C H 0.939851 1.168018 0.754047 0.085 Uiso 1 1 calc R U . . .
C60 C 0.8043(6) 1.0250(7) 0.6416(5) 0.048(2) Uani 1 1 d . . . . .
C61 C 0.7851(7) 0.9722(8) 0.5671(6) 0.062(2) Uani 1 1 d . . . . .
H61 H 0.839360 0.934588 0.554703 0.074 Uiso 1 1 calc R U . . .
C62 C 0.6877(7) 0.9704(7) 0.5065(5) 0.057(2) Uani 1 1 d . . . . .
C63 C 0.6070(7) 1.0221(7) 0.5242(5) 0.058(2) Uani 1 1 d . . . . .
C64 C 0.6289(7) 1.0808(7) 0.6015(7) 0.056(2) Uani 1 1 d . . . . .
H64 H 0.575733 1.119672 0.614181 0.067 Uiso 1 1 calc R U . . .
C65 C 0.7267(8) 1.0825(7) 0.6590(5) 0.053(2) Uani 1 1 d . . . . .
H65 H 0.740904 1.122980 0.710534 0.064 Uiso 1 1 calc R U . . .
C66 C 0.6662(8) 0.9123(10) 0.4251(6) 0.082(3) Uani 1 1 d . . . . .
H66 H 0.719415 0.875014 0.410547 0.099 Uiso 1 1 calc R U . . .
C67 C 0.5667(7) 0.9125(9) 0.3696(6) 0.077(3) Uani 1 1 d . . . . .
H67 H 0.552461 0.876647 0.315626 0.093 Uiso 1 1 calc R U . . .
C68 C 0.4845(8) 0.9663(9) 0.3924(6) 0.076(3) Uani 1 1 d . . . . .
C69 C 0.5017(7) 1.0191(8) 0.4654(6) 0.066(3) Uani 1 1 d . . . . .
H69 H 0.446943 1.054460 0.479601 0.079 Uiso 1 1 calc R U . . .
C70 C 0.2982(8) 0.9949(9) 0.3488(7) 0.084(3) Uani 1 1 d . . . . .
H70A H 0.234435 0.966898 0.306289 0.126 Uiso 1 1 calc R U . . .
H70B H 0.307364 1.068833 0.344302 0.126 Uiso 1 1 calc R U . . .
H70C H 0.289531 0.977225 0.407193 0.126 Uiso 1 1 calc R U . . .
C108 C 0.4503(7) 0.7916(7) 1.1155(6) 0.030(2) Uani 1 1 d . . . . .
H108 H 0.512597 0.829468 1.148640 0.036 Uiso 1 1 calc R U . . .
C85 C 1.0612(6) 1.0530(6) 1.0974(6) 0.034(2) Uani 1 1 d . . . . .
H85 H 0.994262 1.060939 1.111615 0.040 Uiso 1 1 calc R U . . .
C84 C 1.2225(6) 0.5469(8) 1.5865(5) 0.064(3) Uani 1 1 d . . . . .
H84A H 1.210111 0.473150 1.576986 0.096 Uiso 1 1 calc R U . . .
H84B H 1.286566 0.563664 1.632555 0.096 Uiso 1 1 calc R U . . .
H84C H 1.232904 0.579474 1.533010 0.096 Uiso 1 1 calc R U . . .
C83 C 1.0224(6) 0.5303(6) 1.4711(5) 0.050(2) Uani 1 1 d . . . . .
H83 H 1.079508 0.501672 1.453657 0.060 Uiso 1 1 calc R U . . .
C82 C 1.0383(6) 0.5727(7) 1.5508(5) 0.052(2) Uani 1 1 d . . . . .
C81 C 0.9523(6) 0.6131(9) 1.5777(5) 0.072(3) Uani 1 1 d . . . . .
H81 H 0.962623 0.640286 1.634790 0.087 Uiso 1 1 calc R U . . .
C80 C 0.8551(6) 0.6134(9) 1.5224(5) 0.073(3) Uani 1 1 d . . . . .
H80 H 0.799325 0.643634 1.540493 0.087 Uiso 1 1 calc R U . . .
C107 C 0.3490(6) 0.8016(6) 1.1379(4) 0.0276(17) Uani 1 1 d . . . . .
H107 H 0.344231 0.844146 1.184914 0.033 Uiso 1 1 calc R U . . .
C86 C 1.1541(6) 1.1070(6) 1.1473(5) 0.0348(19) Uani 1 1 d . . . . .
H86 H 1.149838 1.148692 1.194949 0.042 Uiso 1 1 calc R U . . .
C106 C 0.2614(5) 0.7486(6) 1.0898(5) 0.0272(17) Uani 1 1 d . . . . .
H106 H 0.193003 0.755307 1.101730 0.033 Uiso 1 1 calc R U . . .
C87 C 1.2509(6) 1.0986(6) 1.1263(5) 0.0363(19) Uani 1 1 d . . . . .
H87 H 1.314181 1.135619 1.158622 0.044 Uiso 1 1 calc R U . . .
C105 C 0.2696(5) 0.6834(5) 1.0222(4) 0.0204(15) Uani 1 1 d . . . . .
C88 C 1.2560(6) 1.0354(6) 1.0573(5) 0.0265(17) Uani 1 1 d . . . . .
C102 C 0.3719(5) 0.6786(6) 1.0041(5) 0.0204(16) Uani 1 1 d . . . . .
C89 C 1.1586(5) 0.9814(5) 1.0112(5) 0.0193(15) Uani 1 1 d . . . . .
C104 C 0.1782(6) 0.6255(6) 0.9687(5) 0.0302(18) Uani 1 1 d . . . . .
H104 H 0.108723 0.629431 0.979460 0.036 Uiso 1 1 calc R U . . .
C90 C 1.1609(6) 0.9170(6) 0.9384(4) 0.0195(15) Uani 1 1 d . . . . .
C103 C 0.1904(5) 0.5659(6) 0.9038(5) 0.0285(16) Uani 1 1 d . . . . .
H103 H 0.129226 0.527154 0.870003 0.034 Uiso 1 1 calc R U . . .
C91 C 1.3544(5) 1.0238(6) 1.0307(5) 0.0263(16) Uani 1 1 d . . . . .
H91 H 1.419511 1.059725 1.061186 0.032 Uiso 1 1 calc R U . . .
C101 C 0.3840(6) 0.6149(6) 0.9349(5) 0.0234(17) Uani 1 1 d . . . . .
C92 C 1.3552(5) 0.9627(5) 0.9632(4) 0.0251(16) Uani 1 1 d . . . . .
H92 H 1.421489 0.955987 0.947474 0.030 Uiso 1 1 calc R U . . .
C100 C 0.2926(5) 0.5592(6) 0.8843(5) 0.0247(17) Uani 1 1 d . . . . .
C93 C 1.2599(5) 0.9074(5) 0.9141(4) 0.0201(15) Uani 1 1 d . . . . .
C99 C 0.3060(5) 0.5010(6) 0.8152(5) 0.0284(17) Uani 1 1 d . . . . .
H99 H 0.246033 0.462067 0.780036 0.034 Uiso 1 1 calc R U . . .
C94 C 1.2584(6) 0.8432(6) 0.8439(4) 0.0248(16) Uani 1 1 d . . . . .
H94 H 1.323018 0.833745 0.826465 0.030 Uiso 1 1 calc R U . . .
C98 C 0.4057(5) 0.4999(6) 0.7980(5) 0.0294(17) Uani 1 1 d . . . . .
H98 H 0.416101 0.460875 0.750758 0.035 Uiso 1 1 calc R U . . .
C95 C 1.1630(6) 0.7940(6) 0.8006(4) 0.0254(15) Uani 1 1 d . . . . .
H95 H 1.159955 0.751031 0.751848 0.030 Uiso 1 1 calc R U . . .
C97 C 0.4920(5) 0.5579(5) 0.8519(5) 0.0233(16) Uani 1 1 d . . . . .
H97 H 0.560994 0.557799 0.839211 0.028 Uiso 1 1 calc R U . . .
C96 C 1.0700(7) 0.8082(7) 0.8294(5) 0.0238(17) Uani 1 1 d . . . . .
H96 H 1.004249 0.773223 0.798985 0.029 Uiso 1 1 calc R U . . .
O3D O 1.1183(5) 0.3304(5) 0.6573(5) 0.0751(17) Uani 1 1 d . . . . .
N3D N 0.9398(8) 0.3238(6) 0.5968(8) 0.075(3) Uani 1 1 d . . . . .
C7D C 1.0267(11) 0.3450(10) 0.6597(11) 0.093(4) Uani 1 1 d . . . . .
H7D H 1.016401 0.374511 0.711594 0.112 Uiso 1 1 calc R U . . .
C79 C 0.8038(6) 0.4853(6) 1.2750(5) 0.0406(16) Uani 1 1 d . U . . .
H79 H 0.792683 0.455280 1.218890 0.049 Uiso 1 1 calc R U . . .
C78 C 0.9011(6) 0.4826(6) 1.3300(5) 0.0455(18) Uani 1 1 d . U . . .
H78 H 0.955624 0.449963 1.312302 0.055 Uiso 1 1 calc R U . . .
C77 C 0.9203(6) 0.5278(6) 1.4124(5) 0.0383(17) Uani 1 1 d . . . . .
C76 C 0.8361(5) 0.5697(6) 1.4394(4) 0.0453(17) Uani 1 1 d . . . . .
C75 C 0.7349(5) 0.5721(6) 1.3781(5) 0.0464(19) Uani 1 1 d . . . . .
H75 H 0.678731 0.603175 1.394652 0.056 Uiso 1 1 calc R U . . .
C74 C 0.7191(6) 0.5308(5) 1.2978(4) 0.0351(16) Uani 1 1 d . . . . .
C73 C 0.5249(5) 0.5757(6) 1.2622(4) 0.0460(17) Uani 1 1 d . . . . .
H73A H 0.548975 0.642752 1.289833 0.069 Uiso 1 1 calc R U . . .
H73B H 0.503743 0.528615 1.304679 0.069 Uiso 1 1 calc R U . . .
H73C H 0.463332 0.581024 1.214067 0.069 Uiso 1 1 calc R U . . .
C72 C 0.6172(6) 0.5361(6) 1.2277(4) 0.0390(17) Uani 1 1 d . . . . .
H72 H 0.592598 0.466718 1.201487 0.047 Uiso 1 1 calc R U . . .
C71 C 0.6446(6) 0.6071(8) 1.1572(6) 0.030(2) Uani 1 1 d . . . . .
C9D C 0.8363(9) 0.3479(9) 0.6039(10) 0.107(5) Uani 1 1 d . . . . .
H9DA H 0.815682 0.404188 0.565840 0.128 Uiso 1 1 calc R U . . .
H9DB H 0.838263 0.367710 0.663881 0.128 Uiso 1 1 calc R U . . .
H9DC H 0.783917 0.288432 0.586770 0.128 Uiso 1 1 calc R U . . .
C8D C 0.9436(12) 0.2711(11) 0.5208(8) 0.104(5) Uani 1 1 d . . . . .
H8DA H 0.914926 0.310780 0.470384 0.156 Uiso 1 1 calc R U . . .
H8DB H 0.900567 0.205286 0.517821 0.156 Uiso 1 1 calc R U . . .
H8DC H 1.018130 0.260604 0.521018 0.156 Uiso 1 1 calc R U . . .
O1D O 0.6493(4) 0.3083(4) 0.8408(4) 0.0714(16) Uani 1 1 d . . . . .
N1D N 0.5264(4) 0.3155(4) 0.9214(4) 0.0448(14) Uani 1 1 d . . . . .
C1D C 0.6236(5) 0.3404(5) 0.9080(5) 0.0507(18) Uani 1 1 d . . . . .
H1D H 0.674509 0.382700 0.948937 0.061 Uiso 1 1 calc R U . . .
C3D C 0.4976(6) 0.3533(6) 0.9982(5) 0.0544(19) Uani 1 1 d . . . . .
H3DA H 0.430091 0.383990 0.981621 0.082 Uiso 1 1 calc R U . . .
H3DB H 0.554385 0.404396 1.027769 0.082 Uiso 1 1 calc R U . . .
H3DC H 0.488979 0.297066 1.037104 0.082 Uiso 1 1 calc R U . . .
C2D C 0.4455(6) 0.2491(6) 0.8669(6) 0.065(2) Uani 1 1 d . . . . .
H2DA H 0.463025 0.243013 0.810029 0.098 Uiso 1 1 calc R U . . .
H2DB H 0.376165 0.276423 0.860318 0.098 Uiso 1 1 calc R U . . .
H2DC H 0.441500 0.182045 0.892843 0.098 Uiso 1 1 calc R U . . .
O2D O 0.4960(5) 0.2211(6) 0.1894(4) 0.089(2) Uani 1 1 d . . . . .
N2D N 0.5754(8) 0.2573(6) 0.3314(5) 0.060(2) Uani 1 1 d . U . . .
C4D C 0.5733(10) 0.2222(11) 0.2487(8) 0.053(4) Uani 0.539(16) 1 d . . P A 1
H4D H 0.636198 0.197520 0.237955 0.063 Uiso 0.539(16) 1 calc R U P A 1
C5D C 0.469(3) 0.287(2) 0.3410(15) 0.135(8) Uani 0.539(16) 1 d . . P A 1
H5DA H 0.448651 0.342940 0.302741 0.202 Uiso 0.539(16) 1 calc R U P A 1
H5DB H 0.473121 0.307829 0.401157 0.202 Uiso 0.539(16) 1 calc R U P A 1
H5DC H 0.414093 0.228436 0.325430 0.202 Uiso 0.539(16) 1 calc R U P A 1
C6D C 0.664(3) 0.267(2) 0.3943(15) 0.135(8) Uani 0.539(16) 1 d . U P A 1
H6DA H 0.721179 0.236452 0.375230 0.202 Uiso 0.539(16) 1 calc R U P A 1
H6DB H 0.649081 0.233536 0.446077 0.202 Uiso 0.539(16) 1 calc R U P A 1
H6DC H 0.686103 0.339592 0.407676 0.202 Uiso 0.539(16) 1 calc R U P A 1
C4D' C 0.492(2) 0.2597(16) 0.2718(18) 0.066(7) Uani 0.461(16) 1 d . . P A 2
H4D' H 0.430251 0.286293 0.281946 0.080 Uiso 0.461(16) 1 calc R U P A 2
C6D' C 0.570(3) 0.3055(19) 0.4172(18) 0.084(9) Uani 0.461(16) 1 d . . P A 2
H6DD H 0.620013 0.367608 0.428206 0.126 Uiso 0.461(16) 1 calc R U P A 2
H6DE H 0.590153 0.257879 0.463851 0.126 Uiso 0.461(16) 1 calc R U P A 2
H6DF H 0.497092 0.322234 0.415036 0.126 Uiso 0.461(16) 1 calc R U P A 2
C5D' C 0.6658(17) 0.2144(18) 0.3278(16) 0.074(7) Uani 0.461(16) 1 d . . P A 2
H5DD H 0.694670 0.242025 0.279213 0.089 Uiso 0.461(16) 1 calc R U P A 2
H5DE H 0.648868 0.140763 0.319694 0.089 Uiso 0.461(16) 1 calc R U P A 2
H5DF H 0.719157 0.229350 0.381933 0.089 Uiso 0.461(16) 1 calc R U P A 2
O1W O 0.8614(4) 0.2465(4) 0.8638(4) 0.0735(17) Uani 1 1 d D . . . .
H1W H 0.872(7) 0.1777(19) 0.874(4) 0.088 Uiso 1 1 d D U . . .
H2W H 0.792(3) 0.259(7) 0.836(5) 0.088 Uiso 1 1 d D U . . .

loop_
_atom_site_aniso_label
_atom_site_aniso_U_11
_atom_site_aniso_U_22
_atom_site_aniso_U_33
_atom_site_aniso_U_23
_atom_site_aniso_U_13
_atom_site_aniso_U_12
Tb1 0.01094(16) 0.0308(2) 0.02078(18) 0.00309(15) 0.00628(13) 0.00353(14)
N1 0.015(3) 0.025(3) 0.025(3) -0.003(2) 0.010(2) 0.004(2)
O1 0.017(3) 0.030(3) 0.035(3) -0.002(3) 0.015(2) 0.003(2)
Tb2 0.00994(15) 0.02507(18) 0.01890(17) 0.00315(14) 0.00548(12) 0.00468(13)
O2 0.015(3) 0.032(3) 0.030(3) 0.005(2) 0.011(2) 0.006(2)
N2 0.015(3) 0.033(3) 0.025(3) 0.003(2) 0.006(2) 0.002(2)
O3 0.013(3) 0.032(3) 0.020(3) 0.003(2) 0.005(2) 0.006(2)
N3 0.013(3) 0.024(3) 0.029(3) 0.007(2) 0.008(2) 0.006(2)
O4 0.012(3) 0.030(3) 0.029(3) 0.003(2) 0.002(2) 0.003(2)
C4 0.027(3) 0.024(3) 0.035(3) -0.001(2) 0.018(2) 0.008(2)
N4 0.014(3) 0.026(3) 0.016(2) 0.005(2) 0.007(2) 0.006(2)
O5 0.012(3) 0.037(4) 0.023(3) -0.008(3) 0.006(2) 0.000(2)
C5 0.030(3) 0.022(3) 0.032(3) 0.000(2) 0.015(2) 0.007(2)
O9 0.032(3) 0.033(3) 0.057(4) 0.016(3) 0.013(3) 0.004(2)
C9 0.040(4) 0.041(4) 0.049(5) 0.012(4) 0.002(3) -0.016(3)
O10 0.027(3) 0.065(4) 0.027(3) 0.006(2) 0.010(2) 0.005(3)
C10 0.045(4) 0.027(3) 0.038(3) -0.005(2) 0.023(3) -0.005(3)
O11 0.025(3) 0.042(3) 0.037(3) 0.020(2) 0.011(2) 0.011(2)
C11 0.046(4) 0.033(3) 0.046(4) -0.009(3) 0.025(3) -0.012(3)
O12 0.021(2) 0.045(3) 0.025(3) 0.005(2) 0.0050(19) 0.002(2)
C12 0.044(4) 0.039(4) 0.050(4) -0.004(3) 0.000(3) -0.007(3)
O13 0.062(3) 0.056(4) 0.075(4) 0.008(3) -0.008(3) -0.022(3)
C13 0.053(5) 0.035(4) 0.055(5) 0.004(3) -0.002(4) -0.009(3)
O14 0.029(2) 0.043(2) 0.048(3) 0.000(2) 0.0089(19) 0.0138(17)
O15 0.028(2) 0.087(4) 0.032(2) -0.008(2) -0.0039(19) 0.010(2)
C15 0.011(4) 0.019(4) 0.021(4) -0.007(3) 0.005(3) 0.003(3)
C16 0.020(4) 0.037(5) 0.020(4) 0.009(3) 0.007(3) 0.012(3)
O16 0.025(2) 0.065(3) 0.044(3) 0.013(2) -0.007(2) 0.009(2)
O17 0.054(3) 0.102(5) 0.047(3) 0.000(3) -0.013(3) 0.008(3)
C17 0.041(4) 0.051(4) 0.024(3) 0.003(3) 0.006(3) 0.021(3)
C18 0.019(3) 0.035(3) 0.026(3) 0.012(2) 0.007(2) 0.007(2)
O18 0.035(3) 0.111(5) 0.040(3) 0.031(3) 0.009(2) 0.020(3)
C1 0.016(4) 0.024(4) 0.034(5) 0.002(4) 0.000(4) 0.002(3)
C2 0.024(3) 0.034(4) 0.037(4) -0.008(3) 0.011(3) 0.010(3)
C3 0.038(3) 0.035(3) 0.054(4) -0.007(3) 0.006(3) 0.020(3)
C6 0.038(3) 0.017(3) 0.033(3) -0.002(2) 0.021(2) 0.002(2)
O6 0.011(3) 0.033(3) 0.025(3) -0.002(2) 0.006(2) 0.003(2)
C7 0.043(4) 0.024(3) 0.038(4) 0.001(3) 0.002(3) -0.006(3)
O7 0.011(3) 0.035(3) 0.021(3) 0.002(2) 0.002(2) 0.005(2)
O8 0.013(3) 0.031(3) 0.022(3) 0.007(2) 0.007(2) 0.005(2)
C8 0.063(6) 0.033(4) 0.050(5) 0.018(4) 0.001(4) -0.007(4)
C14 0.071(6) 0.097(8) 0.073(6) 0.009(5) -0.033(5) -0.019(5)
C19 0.021(3) 0.031(3) 0.028(3) 0.011(2) 0.007(2) 0.003(2)
C20 0.017(2) 0.028(3) 0.030(3) 0.016(2) 0.008(2) 0.005(2)
C21 0.023(3) 0.029(3) 0.031(3) 0.014(2) 0.007(2) 0.006(2)
C22 0.019(3) 0.036(3) 0.031(3) 0.010(2) 0.002(2) 0.000(2)
C23 0.017(3) 0.038(4) 0.031(3) 0.008(3) 0.007(2) 0.011(2)
C24 0.019(3) 0.038(3) 0.039(3) 0.011(3) 0.007(2) 0.007(2)
C25 0.018(3) 0.036(3) 0.047(4) 0.011(3) 0.009(2) 0.011(2)
C26 0.028(3) 0.030(3) 0.041(3) 0.011(2) 0.014(2) 0.012(2)
C27 0.023(3) 0.033(3) 0.034(3) 0.007(2) 0.006(2) 0.006(2)
C28 0.036(3) 0.040(4) 0.048(4) 0.004(3) 0.018(3) 0.008(3)
C29 0.014(4) 0.041(5) 0.014(4) -0.002(3) 0.005(3) 0.010(4)
C30 0.010(3) 0.040(4) 0.035(4) -0.009(3) 0.009(3) -0.001(3)
C31 0.016(3) 0.058(4) 0.029(3) -0.017(3) 0.006(2) 0.004(2)
C32 0.015(3) 0.061(5) 0.029(4) -0.016(4) 0.008(3) 0.005(3)
C33 0.019(3) 0.059(4) 0.037(4) -0.017(3) 0.008(3) -0.002(3)
C34 0.024(3) 0.057(5) 0.033(4) -0.010(3) 0.011(3) 0.000(3)
C35 0.020(3) 0.060(4) 0.031(3) -0.016(3) 0.009(2) 0.007(3)
C38 0.029(3) 0.056(5) 0.043(4) -0.012(3) 0.000(3) -0.009(3)
C37 0.019(3) 0.052(4) 0.032(3) -0.011(3) 0.003(2) 0.000(2)
C36 0.026(3) 0.049(4) 0.034(3) -0.007(3) 0.006(2) 0.007(3)
C39 0.033(3) 0.075(5) 0.035(4) -0.016(3) 0.001(3) -0.006(3)
C40 0.025(3) 0.072(5) 0.025(3) -0.009(3) 0.005(2) 0.006(3)
C42 0.038(4) 0.096(7) 0.035(4) -0.003(4) -0.006(3) 0.020(4)
C41 0.024(3) 0.068(5) 0.023(3) -0.013(3) 0.005(2) 0.009(3)
C57 0.024(4) 0.064(7) 0.028(4) 0.003(4) 0.003(3) 0.016(4)
C56 0.054(5) 0.065(5) 0.079(6) -0.006(4) -0.041(4) 0.012(4)
C55 0.030(3) 0.048(4) 0.028(3) 0.007(3) -0.001(3) 0.008(3)
C54 0.023(3) 0.050(4) 0.031(3) 0.015(3) 0.000(2) 0.003(3)
C53 0.029(3) 0.052(4) 0.045(4) 0.015(3) -0.002(3) 0.023(3)
C52 0.034(3) 0.040(4) 0.047(4) 0.004(3) -0.002(3) 0.014(3)
C51 0.030(3) 0.050(4) 0.041(4) -0.004(3) 0.007(3) 0.022(3)
C50 0.036(3) 0.057(4) 0.033(3) -0.013(3) -0.002(3) 0.020(3)
C49 0.024(3) 0.045(4) 0.024(3) 0.008(2) 0.004(2) 0.008(2)
C48 0.019(2) 0.038(3) 0.030(3) 0.016(2) 0.004(2) 0.009(2)
C47 0.024(3) 0.028(3) 0.032(3) 0.010(2) 0.000(2) 0.002(2)
C46 0.019(3) 0.041(4) 0.021(3) 0.009(2) 0.008(2) 0.005(2)
C45 0.027(3) 0.032(4) 0.036(4) 0.017(3) 0.001(3) 0.002(3)
C44 0.015(4) 0.039(5) 0.030(4) 0.010(4) 0.004(3) 0.000(3)
C43 0.019(5) 0.037(5) 0.018(4) 0.005(4) 0.004(3) 0.004(4)
C58 0.041(4) 0.074(6) 0.035(4) 0.011(4) 0.015(3) 0.000(4)
C59 0.059(5) 0.067(5) 0.044(4) 0.007(4) 0.016(4) -0.003(4)
C60 0.035(4) 0.073(6) 0.036(4) 0.023(4) 0.011(3) -0.003(4)
C61 0.051(5) 0.087(7) 0.059(5) 0.022(5) 0.037(4) 0.006(4)
C62 0.063(5) 0.073(6) 0.036(4) 0.014(4) 0.022(4) -0.008(4)
C63 0.059(5) 0.075(6) 0.029(4) 0.025(4) -0.003(3) -0.013(5)
C64 0.054(5) 0.058(6) 0.068(6) 0.026(5) 0.029(5) 0.022(4)
C65 0.085(7) 0.056(6) 0.021(4) 0.006(3) 0.024(4) -0.007(4)
C66 0.062(6) 0.133(9) 0.051(5) 0.001(6) 0.017(4) -0.001(6)
C67 0.062(6) 0.113(8) 0.051(5) 0.009(5) 0.005(4) -0.004(6)
C68 0.068(6) 0.106(8) 0.045(5) 0.025(5) -0.001(4) -0.004(6)
C69 0.054(5) 0.090(7) 0.052(6) 0.025(5) 0.008(4) 0.002(5)
C70 0.084(7) 0.099(8) 0.065(6) 0.006(5) -0.003(5) 0.031(6)
C108 0.023(4) 0.036(4) 0.033(4) 0.006(3) 0.008(3) 0.006(3)
C85 0.026(4) 0.033(4) 0.048(5) 0.002(3) 0.018(3) 0.007(3)
C84 0.032(4) 0.117(8) 0.050(5) 0.038(5) 0.015(3) 0.024(4)
C83 0.038(4) 0.069(5) 0.051(5) 0.037(4) 0.022(3) 0.024(4)
C82 0.042(4) 0.087(6) 0.033(4) 0.031(4) 0.013(3) 0.024(4)
C81 0.047(5) 0.139(9) 0.037(4) 0.011(5) 0.014(3) 0.026(5)
C80 0.041(4) 0.154(10) 0.033(4) 0.002(5) 0.017(3) 0.040(5)
C107 0.026(4) 0.034(4) 0.028(4) 0.006(3) 0.011(3) 0.013(3)
C86 0.029(4) 0.033(4) 0.044(4) -0.015(3) 0.014(3) -0.002(3)
C106 0.017(3) 0.036(4) 0.036(4) 0.024(3) 0.016(3) 0.015(3)
C87 0.025(4) 0.032(4) 0.049(5) -0.007(3) 0.006(3) -0.005(3)
C105 0.015(3) 0.029(3) 0.021(3) 0.012(3) 0.011(2) 0.005(2)
C88 0.020(3) 0.023(3) 0.038(4) 0.004(3) 0.010(3) 0.002(2)
C102 0.009(3) 0.028(4) 0.025(4) 0.013(3) 0.005(2) 0.003(2)
C89 0.012(3) 0.018(3) 0.030(4) 0.009(3) 0.008(2) 0.003(2)
C104 0.013(3) 0.044(5) 0.035(5) 0.017(3) 0.007(3) 0.003(3)
C90 0.020(3) 0.021(3) 0.019(3) 0.007(2) 0.005(2) 0.008(2)
C103 0.017(3) 0.036(4) 0.033(4) 0.010(3) 0.008(3) 0.001(2)
C91 0.009(3) 0.032(4) 0.037(5) 0.004(3) 0.005(3) -0.001(2)
C101 0.022(4) 0.022(4) 0.027(4) 0.007(3) 0.006(3) 0.007(3)
C92 0.014(3) 0.026(3) 0.039(4) 0.011(3) 0.011(3) 0.006(2)
C100 0.008(3) 0.031(4) 0.034(4) 0.016(3) 0.002(3) 0.000(2)
C93 0.015(3) 0.022(3) 0.027(4) 0.008(3) 0.011(3) 0.007(2)
C99 0.019(4) 0.028(4) 0.033(4) 0.002(3) -0.001(3) -0.004(3)
C94 0.020(3) 0.031(3) 0.029(4) 0.008(3) 0.016(3) 0.007(3)
C98 0.018(3) 0.035(4) 0.036(4) 0.000(3) 0.005(3) 0.005(3)
C95 0.018(3) 0.034(4) 0.027(4) 0.006(3) 0.010(3) 0.002(3)
C97 0.015(3) 0.024(3) 0.030(3) -0.004(3) 0.004(3) 0.000(2)
C96 0.018(3) 0.037(4) 0.019(3) 0.000(3) 0.012(3) 0.001(3)
O3D 0.066(4) 0.068(4) 0.092(5) 0.000(4) 0.019(3) 0.010(3)
N3D 0.079(6) 0.044(5) 0.105(8) 0.005(5) 0.026(6) 0.005(4)
C7D 0.071(9) 0.083(9) 0.126(12) -0.019(8) 0.023(8) 0.003(7)
C79 0.049(3) 0.043(4) 0.042(4) 0.017(3) 0.028(2) 0.019(3)
C78 0.046(3) 0.050(5) 0.054(4) 0.023(4) 0.030(3) 0.027(4)
C77 0.034(4) 0.051(5) 0.037(4) 0.026(4) 0.018(3) 0.020(3)
C76 0.038(4) 0.073(5) 0.032(4) 0.015(3) 0.016(3) 0.021(4)
C75 0.037(4) 0.081(6) 0.031(4) 0.016(4) 0.018(3) 0.030(4)
C74 0.036(4) 0.042(4) 0.031(4) 0.021(3) 0.014(3) 0.010(3)
C73 0.024(3) 0.080(5) 0.039(4) 0.022(3) 0.016(3) 0.008(3)
C72 0.032(4) 0.053(5) 0.030(4) 0.015(3) 0.009(3) -0.006(3)
C71 0.014(3) 0.051(5) 0.023(4) 0.018(4) 0.004(3) -0.005(3)
C9D 0.060(7) 0.086(9) 0.164(13) -0.049(9) 0.005(7) 0.003(6)
C8D 0.126(11) 0.123(12) 0.066(7) 0.030(8) 0.011(7) 0.045(9)
O1D 0.059(3) 0.054(3) 0.113(5) 0.013(3) 0.044(3) 0.014(3)
N1D 0.033(3) 0.026(3) 0.077(4) 0.005(3) 0.012(3) 0.008(2)
C1D 0.042(4) 0.037(4) 0.083(5) 0.017(4) 0.029(4) 0.016(3)
C3D 0.043(4) 0.053(5) 0.074(5) 0.016(4) 0.024(4) 0.011(3)
C2D 0.049(4) 0.041(4) 0.106(7) -0.015(4) 0.014(4) 0.008(3)
O2D 0.050(3) 0.141(6) 0.061(4) -0.008(4) -0.001(3) -0.025(4)
N2D 0.082(5) 0.042(4) 0.058(5) 0.001(3) 0.023(3) 0.001(4)
C4D 0.036(7) 0.072(10) 0.046(8) -0.024(7) 0.003(6) 0.000(6)
C5D 0.169(9) 0.140(18) 0.056(8) 0.011(10) -0.027(5) -0.056(16)
C6D 0.169(9) 0.140(18) 0.056(8) 0.011(10) -0.027(5) -0.056(16)
C4D' 0.067(15) 0.033(10) 0.098(19) -0.002(10) 0.023(13) -0.010(9)
C6D' 0.12(2) 0.049(13) 0.09(2) 0.002(12) 0.036(17) 0.005(13)
C5D' 0.059(13) 0.077(15) 0.094(18) 0.019(13) 0.032(12) 0.009(11)
O1W 0.044(3) 0.053(3) 0.119(5) -0.010(3) 0.010(3) 0.003(3)

loop_
_atom_type_symbol
_atom_type_description
_atom_type_scat_dispersion_real
_atom_type_scat_dispersion_imag
_atom_type_scat_source
C C 0.0033 0.0016 'International Tables Vol C Tables 4.2.6.8 and 6.1.1.4'
H H 0.0000 0.0000 'International Tables Vol C Tables 4.2.6.8 and 6.1.1.4'
N N 0.0061 0.0033 'International Tables Vol C Tables 4.2.6.8 and 6.1.1.4'
O O 0.0106 0.0060 'International Tables Vol C Tables 4.2.6.8 and 6.1.1.4'
Tb Tb -0.1723 4.1537 'International Tables Vol C Tables 4.2.6.8 and 6.1.1.4'

loop_
_geom_angle_atom_site_label_1
_geom_angle_atom_site_label_2
_geom_angle_atom_site_label_3
_geom_angle
O7 Tb1 O5 76.57(18)
O7 Tb1 O1 74.31(18)
O5 Tb1 O1 138.68(19)
O7 Tb1 O10 74.57(19)
O5 Tb1 O10 73.6(2)
O1 Tb1 O10 124.3(2)
O7 Tb1 O4 123.28(18)
O5 Tb1 O4 76.57(18)
O1 Tb1 O4 95.79(18)
O10 Tb1 O4 139.9(2)
O7 Tb1 O9 93.13(19)
O5 Tb1 O9 126.1(2)
O1 Tb1 O9 84.3(2)
O10 Tb1 O9 52.9(2)
O4 Tb1 O9 142.34(18)
O7 Tb1 O3 72.33(15)
O5 Tb1 O3 71.75(18)
O1 Tb1 O3 71.87(18)
O10 Tb1 O3 136.42(19)
O4 Tb1 O3 52.03(16)
O9 Tb1 O3 154.58(18)
O7 Tb1 N2 140.65(18)
O5 Tb1 N2 77.59(19)
O1 Tb1 N2 141.32(19)
O10 Tb1 N2 69.9(2)
O4 Tb1 N2 77.95(19)
O9 Tb1 N2 78.9(2)
O3 Tb1 N2 125.57(19)
O7 Tb1 N1 151.42(18)
O5 Tb1 N1 131.36(18)
O1 Tb1 N1 78.54(19)
O10 Tb1 N1 115.2(2)
O4 Tb1 N1 67.89(19)
O9 Tb1 N1 75.3(2)
O3 Tb1 N1 107.46(18)
N2 Tb1 N1 63.6(2)
O7 Tb1 C57 85.9(2)
O5 Tb1 C57 98.4(3)
O1 Tb1 C57 108.0(3)
O10 Tb1 C57 25.5(2)
O4 Tb1 C57 146.9(2)
O9 Tb1 C57 27.7(3)
O3 Tb1 C57 157.6(2)
N2 Tb1 C57 69.1(2)
N1 Tb1 C57 94.2(3)
O7 Tb1 C15 98.03(19)
O5 Tb1 C15 71.7(2)
O1 Tb1 C15 84.0(2)
O10 Tb1 C15 145.3(2)
O4 Tb1 C15 25.70(18)
O9 Tb1 C15 161.0(2)
O3 Tb1 C15 26.35(18)
N2 Tb1 C15 101.4(2)
N1 Tb1 C15 87.7(2)
C57 Tb1 C15 168.0(2)
O7 Tb1 Tb2 37.54(13)
O5 Tb1 Tb2 69.77(13)
O1 Tb1 Tb2 69.23(13)
O10 Tb1 Tb2 107.50(14)
O4 Tb1 Tb2 86.22(12)
O9 Tb1 Tb2 127.79(14)
O3 Tb1 Tb2 34.79(11)
N2 Tb1 Tb2 146.25(15)
N1 Tb1 Tb2 136.14(14)
C57 Tb1 Tb2 123.2(2)
C15 Tb1 Tb2 60.66(14)
C85 N1 C89 117.6(7)
C85 N1 Tb1 122.7(5)
C89 N1 Tb1 119.4(5)
C1 O1 Tb1 137.9(5)
O3 Tb2 O6 74.32(18)
O3 Tb2 O2 74.69(18)
O6 Tb2 O2 137.40(18)
O3 Tb2 O11 92.60(18)
O6 Tb2 O11 78.6(2)
O2 Tb2 O11 131.3(2)
O3 Tb2 O8 123.79(18)
O6 Tb2 O8 97.24(17)
O2 Tb2 O8 76.85(18)
O11 Tb2 O8 141.16(18)
O3 Tb2 O12 79.50(18)
O6 Tb2 O12 123.35(19)
O2 Tb2 O12 78.0(2)
O11 Tb2 O12 53.3(2)
O8 Tb2 O12 138.55(18)
O3 Tb2 O7 73.35(15)
O6 Tb2 O7 71.92(18)
O2 Tb2 O7 71.68(18)
O11 Tb2 O7 149.74(18)
O8 Tb2 O7 51.92(16)
O12 Tb2 O7 143.53(18)
O3 Tb2 N4 145.37(18)
O6 Tb2 N4 137.36(19)
O2 Tb2 N4 82.19(19)
O11 Tb2 N4 83.52(19)
O8 Tb2 N4 73.71(18)
O12 Tb2 N4 70.63(18)
O7 Tb2 N4 123.19(18)
O3 Tb2 N3 147.35(18)
O6 Tb2 N3 73.84(18)
O2 Tb2 N3 136.17(18)
O11 Tb2 N3 74.2(2)
O8 Tb2 N3 67.68(18)
O12 Tb2 N3 112.77(19)
O7 Tb2 N3 103.16(18)
N4 Tb2 N3 64.10(19)
O3 Tb2 C71 87.8(2)
O6 Tb2 C71 102.8(2)
O2 Tb2 C71 104.5(3)
O11 Tb2 C71 27.0(2)
O8 Tb2 C71 146.4(2)
O12 Tb2 C71 26.5(2)
O7 Tb2 C71 161.18(19)
N4 Tb2 C71 73.2(2)
N3 Tb2 C71 92.2(2)
O3 Tb2 C43 98.7(2)
O6 Tb2 C43 84.8(2)
O2 Tb2 C43 71.8(2)
O11 Tb2 C43 156.6(2)
O8 Tb2 C43 25.68(19)
O12 Tb2 C43 149.1(2)
O7 Tb2 C43 26.3(2)
N4 Tb2 C43 98.1(2)
N3 Tb2 C43 85.4(2)
C71 Tb2 C43 171.1(2)
O3 Tb2 Tb1 38.46(13)
O6 Tb2 Tb1 68.33(13)
O2 Tb2 Tb1 69.20(13)
O11 Tb2 Tb1 125.77(13)
O8 Tb2 Tb1 86.16(12)
O12 Tb2 Tb1 114.58(13)
O7 Tb2 Tb1 34.90(11)
N4 Tb2 Tb1 148.20(14)
N3 Tb2 Tb1 130.30(14)
C71 Tb2 Tb1 126.29(17)
C43 Tb2 Tb1 60.63(17)
C1 O2 Tb2 138.5(5)
C96 N2 C90 118.0(7)
C96 N2 Tb1 122.0(5)
C90 N2 Tb1 119.9(5)
C15 O3 Tb2 157.0(5)
C15 O3 Tb1 91.8(5)
Tb2 O3 Tb1 106.75(19)
C97 N3 C101 118.2(7)
C97 N3 Tb2 123.8(5)
C101 N3 Tb2 117.7(5)
C15 O4 Tb1 96.4(4)
C5 C4 C9 118.6(5)
C5 C4 C2 124.0(6)
C9 C4 C2 117.5(6)
C108 N4 C102 118.5(7)
C108 N4 Tb2 121.0(5)
C102 N4 Tb2 120.5(5)
C29 O5 Tb1 134.5(5)
C4 C5 C6 122.2(5)
C4 C5 H5 118.9
C6 C5 H5 118.9
C57 O9 Tb1 88.9(6)
C8 C9 C4 120.3(7)
C8 C9 H9 119.8
C4 C9 H9 119.8
C57 O10 Tb1 93.0(6)
C11 C10 C6 120.4(6)
C11 C10 H10 119.8
C6 C10 H10 119.8
C71 O11 Tb2 93.6(5)
C10 C11 C12 120.5(6)
C10 C11 H11 119.7
C12 C11 H11 119.7
C71 O12 Tb2 90.1(5)
C13 C12 O13 124.8(6)
C13 C12 C11 120.7(6)
O13 C12 C11 114.5(6)
C12 O13 C14 117.3(6)
C12 C13 C7 120.0(7)
C12 C13 H13 120.0
C7 C13 H13 120.0
C26 O14 C28 116.4(4)
C40 O15 C42 116.3(5)
O4 C15 O3 119.8(7)
O4 C15 C16 120.5(7)
O3 C15 C16 119.7(7)
O4 C15 Tb1 57.9(4)
O3 C15 Tb1 61.9(4)
C16 C15 Tb1 176.4(5)
C18 C16 C15 107.9(6)
C18 C16 C17 114.5(6)
C15 C16 C17 108.7(7)
C18 C16 H16 108.5
C15 C16 H16 108.5
C17 C16 H16 108.5
C54 O16 C56 115.8(5)
C68 O17 C70 120.1(8)
C16 C17 H17A 109.5
C16 C17 H17B 109.5
H17A C17 H17B 109.5
C16 C17 H17C 109.5
H17A C17 H17C 109.5
H17B C17 H17C 109.5
C19 C18 C23 117.8(5)
C19 C18 C16 124.5(6)
C23 C18 C16 117.6(5)
C82 O18 C84 116.8(7)
O1 C1 O2 124.7(8)
O1 C1 C2 118.1(7)
O2 C1 C2 117.1(8)
C4 C2 C3 114.5(6)
C4 C2 C1 110.3(6)
C3 C2 C1 108.4(6)
C4 C2 H2 107.8
C3 C2 H2 107.8
C1 C2 H2 107.8
C2 C3 H3A 109.5
C2 C3 H3B 109.5
H3A C3 H3B 109.5
C2 C3 H3C 109.5
H3A C3 H3C 109.5
H3B C3 H3C 109.5
C5 C6 C7 119.1(5)
C5 C6 C10 122.0(5)
C7 C6 C10 118.9(5)
C29 O6 Tb2 138.3(5)
C8 C7 C6 118.9(6)
C8 C7 C13 121.6(6)
C6 C7 C13 119.5(6)
C43 O7 Tb1 155.2(6)
C43 O7 Tb2 92.8(5)
Tb1 O7 Tb2 107.56(19)
C43 O8 Tb2 94.4(5)
C9 C8 C7 120.8(7)
C9 C8 H8 119.6
C7 C8 H8 119.6
O13 C14 H14A 109.5
O13 C14 H14B 109.5
H14A C14 H14B 109.5
O13 C14 H14C 109.5
H14A C14 H14C 109.5
H14B C14 H14C 109.5
C18 C19 C20 122.1(5)
C18 C19 H19 118.9
C20 C19 H19 118.9
C19 C20 C24 122.7(5)
C19 C20 C21 119.9(5)
C24 C20 C21 117.4(5)
C27 C21 C20 120.7(5)
C27 C21 C22 122.3(5)
C20 C21 C22 117.0(5)
C23 C22 C21 121.5(5)
C23 C22 H22 119.3
C21 C22 H22 119.3
C22 C23 C18 121.4(5)
C22 C23 H23 119.3
C18 C23 H23 119.3
C25 C24 C20 120.9(5)
C25 C24 H24 119.6
C20 C24 H24 119.6
C24 C25 C26 120.8(5)
C24 C25 H25 119.6
C26 C25 H25 119.6
C27 C26 O14 124.5(5)
C27 C26 C25 120.6(5)
O14 C26 C25 114.9(5)
C26 C27 C21 119.4(5)
C26 C27 H27 120.3
C21 C27 H27 120.3
O14 C28 H28A 109.5
O14 C28 H28B 109.5
H28A C28 H28B 109.5
O14 C28 H28C 109.5
H28A C28 H28C 109.5
H28B C28 H28C 109.5
O5 C29 O6 127.3(7)
O5 C29 C30 117.7(7)
O6 C29 C30 114.9(7)
C32 C30 C29 109.2(6)
C32 C30 C31 112.7(6)
C29 C30 C31 111.8(6)
C32 C30 H30 107.6
C29 C30 H30 107.6
C31 C30 H30 107.6
C30 C31 H31A 109.5
C30 C31 H31B 109.5
H31A C31 H31B 109.5
C30 C31 H31C 109.5
H31A C31 H31C 109.5
H31B C31 H31C 109.5
C33 C32 C37 118.7(6)
C33 C32 C30 121.5(7)
C37 C32 C30 119.9(6)
C32 C33 C34 121.7(7)
C32 C33 H33 119.1
C34 C33 H33 119.1
C38 C34 C35 119.7(7)
C38 C34 C33 121.7(8)
C35 C34 C33 118.5(7)
C34 C35 C36 119.6(6)
C34 C35 C41 120.0(6)
C36 C35 C41 120.4(6)
C39 C38 C34 119.4(8)
C39 C38 H38 120.3
C34 C38 H38 120.3
C36 C37 C32 121.7(5)
C36 C37 H37 119.1
C32 C37 H37 119.1
C37 C36 C35 119.7(6)
C37 C36 H36 120.2
C35 C36 H36 120.2
C38 C39 C40 121.1(6)
C38 C39 H39 119.4
C40 C39 H39 119.4
C41 C40 O15 124.4(7)
C41 C40 C39 122.3(6)
O15 C40 C39 113.3(6)
O15 C42 H42A 109.5
O15 C42 H42B 109.5
H42A C42 H42B 109.5
O15 C42 H42C 109.5
H42A C42 H42C 109.5
H42B C42 H42C 109.5
C40 C41 C35 117.4(7)
C40 C41 H41 121.3
C35 C41 H41 121.3
O10 C57 O9 123.4(9)
O10 C57 C58 117.0(8)
O9 C57 C58 119.5(9)
O10 C57 Tb1 61.5(5)
O9 C57 Tb1 63.3(5)
C58 C57 Tb1 164.8(6)
O16 C56 H56A 109.5
O16 C56 H56B 109.5
H56A C56 H56B 109.5
O16 C56 H56C 109.5
H56A C56 H56C 109.5
H56B C56 H56C 109.5
C54 C55 C49 118.2(6)
C54 C55 H55 120.9
C49 C55 H55 120.9
C55 C54 O16 124.6(6)
C55 C54 C53 120.7(5)
O16 C54 C53 114.7(5)
C52 C53 C54 121.7(6)
C52 C53 H53 119.1
C54 C53 H53 119.1
C53 C52 C48 119.3(6)
C53 C52 H52 120.3
C48 C52 H52 120.3
C50 C51 C46 121.6(5)
C50 C51 H51 119.2
C46 C51 H51 119.2
C51 C50 C49 121.7(6)
C51 C50 H50 119.2
C49 C50 H50 119.2
C48 C49 C50 118.0(5)
C48 C49 C55 121.1(5)
C50 C49 C55 120.9(6)
C49 C48 C52 118.9(5)
C49 C48 C47 119.4(5)
C52 C48 C47 121.7(6)
C46 C47 C48 121.5(5)
C46 C47 H47 119.2
C48 C47 H47 119.2
C47 C46 C51 117.8(5)
C47 C46 C44 124.0(6)
C51 C46 C44 118.2(6)
C44 C45 H45A 109.5
C44 C45 H45B 109.5
H45A C45 H45B 109.5
C44 C45 H45C 109.5
H45A C45 H45C 109.5
H45B C45 H45C 109.5
C46 C44 C43 111.8(6)
C46 C44 C45 114.1(6)
C43 C44 C45 107.0(6)
C46 C44 H44 107.9
C43 C44 H44 107.9
C45 C44 H44 107.9
O8 C43 O7 120.8(8)
O8 C43 C44 120.6(7)
O7 C43 C44 118.5(8)
O8 C43 Tb2 59.9(4)
O7 C43 Tb2 61.0(4)
C44 C43 Tb2 175.4(6)
C59 C58 C60 114.1(7)
C59 C58 C57 113.0(7)
C60 C58 C57 108.9(6)
C59 C58 H58 106.8
C60 C58 H58 106.8
C57 C58 H58 106.8
C58 C59 H59A 109.5
C58 C59 H59B 109.5
H59A C59 H59B 109.5
C58 C59 H59C 109.5
H59A C59 H59C 109.5
H59B C59 H59C 109.5
C61 C60 C65 119.3(8)
C61 C60 C58 121.9(8)
C65 C60 C58 118.8(8)
C60 C61 C62 122.2(9)
C60 C61 H61 118.9
C62 C61 H61 118.9
C63 C62 C61 119.9(8)
C63 C62 C66 117.8(8)
C61 C62 C66 122.4(9)
C62 C63 C64 117.8(7)
C62 C63 C69 122.4(9)
C64 C63 C69 119.8(9)
C65 C64 C63 120.7(8)
C65 C64 H64 119.7
C63 C64 H64 119.7
C64 C65 C60 120.1(8)
C64 C65 H65 120.0
C60 C65 H65 120.0
C67 C66 C62 118.8(10)
C67 C66 H66 120.6
C62 C66 H66 120.6
C66 C67 C68 120.9(10)
C66 C67 H67 119.6
C68 C67 H67 119.6
C69 C68 O17 125.3(11)
C69 C68 C67 121.5(9)
O17 C68 C67 113.2(9)
C68 C69 C63 118.6(10)
C68 C69 H69 120.7
C63 C69 H69 120.7
O17 C70 H70A 109.5
O17 C70 H70B 109.5
H70A C70 H70B 109.5
O17 C70 H70C 109.5
H70A C70 H70C 109.5
H70B C70 H70C 109.5
N4 C108 C107 123.6(8)
N4 C108 H108 118.2
C107 C108 H108 118.2
N1 C85 C86 123.3(7)
N1 C85 H85 118.4
C86 C85 H85 118.4
O18 C84 H84A 109.5
O18 C84 H84B 109.5
H84A C84 H84B 109.5
O18 C84 H84C 109.5
H84A C84 H84C 109.5
H84B C84 H84C 109.5
C82 C83 C77 120.7(7)
C82 C83 H83 119.7
C77 C83 H83 119.7
C83 C82 O18 125.9(7)
C83 C82 C81 119.7(7)
O18 C82 C81 114.4(8)
C80 C81 C82 120.6(8)
C80 C81 H81 119.7
C82 C81 H81 119.7
C81 C80 C76 120.9(7)
C81 C80 H80 119.6
C76 C80 H80 119.6
C106 C107 C108 117.6(7)
C106 C107 H107 121.2
C108 C107 H107 121.2
C87 C86 C85 119.2(7)
C87 C86 H86 120.4
C85 C86 H86 120.4
C107 C106 C105 120.8(7)
C107 C106 H106 119.6
C105 C106 H106 119.6
C86 C87 C88 119.7(7)
C86 C87 H87 120.2
C88 C87 H87 120.2
C106 C105 C102 117.9(6)
C106 C105 C104 122.9(7)
C102 C105 C104 119.1(7)
C87 C88 C89 117.8(7)
C87 C88 C91 122.8(7)
C89 C88 C91 119.4(7)
N4 C102 C105 121.5(7)
N4 C102 C101 118.5(7)
C105 C102 C101 120.0(6)
N1 C89 C88 122.5(7)
N1 C89 C90 118.4(6)
C88 C89 C90 119.1(7)
C103 C104 C105 120.4(7)
C103 C104 H104 119.8
C105 C104 H104 119.8
N2 C90 C93 122.0(7)
N2 C90 C89 118.1(7)
C93 C90 C89 119.9(6)
C104 C103 C100 121.8(7)
C104 C103 H103 119.1
C100 C103 H103 119.1
C92 C91 C88 120.7(7)
C92 C91 H91 119.7
C88 C91 H91 119.7
N3 C101 C100 121.8(7)
N3 C101 C102 119.1(7)
C100 C101 C102 119.1(7)
C91 C92 C93 122.4(7)
C91 C92 H92 118.8
C93 C92 H92 118.8
C99 C100 C101 117.9(7)
C99 C100 C103 122.5(7)
C101 C100 C103 119.6(7)
C94 C93 C90 117.8(6)
C94 C93 C92 123.6(6)
C90 C93 C92 118.6(6)
C98 C99 C100 119.9(7)
C98 C99 H99 120.1
C100 C99 H99 120.1
C95 C94 C93 119.4(7)
C95 C94 H94 120.3
C93 C94 H94 120.3
C99 C98 C97 118.2(7)
C99 C98 H98 120.9
C97 C98 H98 120.9
C94 C95 C96 118.6(7)
C94 C95 H95 120.7
C96 C95 H95 120.7
N3 C97 C98 124.0(7)
N3 C97 H97 118.0
C98 C97 H97 118.0
N2 C96 C95 124.3(8)
N2 C96 H96 117.9
C95 C96 H96 117.9
C7D N3D C8D 121.7(12)
C7D N3D C9D 122.5(13)
C8D N3D C9D 115.7(12)
O3D C7D N3D 126.4(15)
O3D C7D H7D 116.8
N3D C7D H7D 116.8
C78 C79 C74 122.9(7)
C78 C79 H79 118.6
C74 C79 H79 118.6
C79 C78 C77 119.8(7)
C79 C78 H78 120.1
C77 C78 H78 120.1
C78 C77 C76 119.2(7)
C78 C77 C83 121.8(7)
C76 C77 C83 119.0(8)
C80 C76 C77 119.1(7)
C80 C76 C75 122.1(6)
C77 C76 C75 118.6(7)
C74 C75 C76 121.1(6)
C74 C75 H75 119.5
C76 C75 H75 119.5
C75 C74 C79 118.2(7)
C75 C74 C72 124.1(7)
C79 C74 C72 117.5(7)
C72 C73 H73A 109.5
C72 C73 H73B 109.5
H73A C73 H73B 109.5
C72 C73 H73C 109.5
H73A C73 H73C 109.5
H73B C73 H73C 109.5
C74 C72 C71 108.2(6)
C74 C72 C73 113.1(6)
C71 C72 C73 108.8(6)
C74 C72 H72 108.8
C71 C72 H72 108.8
C73 C72 H72 108.8
O12 C71 O11 122.1(8)
O12 C71 C72 120.4(8)
O11 C71 C72 117.3(8)
O12 C71 Tb2 63.4(4)
O11 C71 Tb2 59.4(4)
C72 C71 Tb2 166.6(5)
N3D C9D H9DA 109.5
N3D C9D H9DB 109.5
H9DA C9D H9DB 109.5
N3D C9D H9DC 109.5
H9DA C9D H9DC 109.5
H9DB C9D H9DC 109.5
N3D C8D H8DA 109.5
N3D C8D H8DB 109.5
H8DA C8D H8DB 109.5
N3D C8D H8DC 109.5
H8DA C8D H8DC 109.5
H8DB C8D H8DC 109.5
C1D N1D C2D 124.8(7)
C1D N1D C3D 119.8(6)
C2D N1D C3D 115.3(6)
O1D C1D N1D 120.3(7)
O1D C1D H1D 119.8
N1D C1D H1D 119.8
N1D C3D H3DA 109.5
N1D C3D H3DB 109.5
H3DA C3D H3DB 109.5
N1D C3D H3DC 109.5
H3DA C3D H3DC 109.5
H3DB C3D H3DC 109.5
N1D C2D H2DA 109.5
N1D C2D H2DB 109.5
H2DA C2D H2DB 109.5
N1D C2D H2DC 109.5
H2DA C2D H2DC 109.5
H2DB C2D H2DC 109.5
C4D' N2D C5D' 127.4(19)
C6D N2D C4D 123.3(18)
C6D N2D C5D 124(2)
C4D N2D C5D 112.5(13)
C4D' N2D C6D' 115.3(18)
C5D' N2D C6D' 117.2(18)
O2D C4D N2D 123.8(12)
O2D C4D H4D 118.1
N2D C4D H4D 118.1
N2D C5D H5DA 109.5
N2D C5D H5DB 109.5
H5DA C5D H5DB 109.5
N2D C5D H5DC 109.5
H5DA C5D H5DC 109.5
H5DB C5D H5DC 109.5
N2D C6D H6DA 109.5
N2D C6D H6DB 109.5
H6DA C6D H6DB 109.5
N2D C6D H6DC 109.5
H6DA C6D H6DC 109.5
H6DB C6D H6DC 109.5
N2D C4D' O2D 117(2)
N2D C4D' H4D' 121.4
O2D C4D' H4D' 121.4
N2D C6D' H6DD 109.5
N2D C6D' H6DE 109.5
H6DD C6D' H6DE 109.5
N2D C6D' H6DF 109.5
H6DD C6D' H6DF 109.5
H6DE C6D' H6DF 109.5
N2D C5D' H5DD 109.5
N2D C5D' H5DE 109.5
H5DD C5D' H5DE 109.5
N2D C5D' H5DF 109.5
H5DD C5D' H5DF 109.5
H5DE C5D' H5DF 109.5
H1W O1W H2W 116(8)

loop_
_geom_bond_atom_site_label_1
_geom_bond_atom_site_label_2
_geom_bond_distance
Tb1 O7 2.351(5)
Tb1 O5 2.357(6)
Tb1 O1 2.371(5)
Tb1 O10 2.444(6)
Tb1 O4 2.459(5)
Tb1 O9 2.481(6)
Tb1 O3 2.544(5)
Tb1 N2 2.585(6)
Tb1 N1 2.587(6)
Tb1 C57 2.777(10)
Tb1 C15 2.883(8)
Tb1 Tb2 3.9175(3)
N1 C85 1.334(10)
N1 C89 1.360(9)
O1 C1 1.262(10)
Tb2 O3 2.335(5)
Tb2 O6 2.337(5)
Tb2 O2 2.353(6)
Tb2 O11 2.410(6)
Tb2 O8 2.481(5)
Tb2 O12 2.497(5)
Tb2 O7 2.504(5)
Tb2 N4 2.551(6)
Tb2 N3 2.623(6)
Tb2 C71 2.793(8)
Tb2 C43 2.860(9)
O2 C1 1.272(10)
N2 C96 1.308(10)
N2 C90 1.353(9)
O3 C15 1.280(9)
N3 C97 1.298(10)
N3 C101 1.367(10)
O4 C15 1.258(9)
C4 C5 1.370(8)
C4 C9 1.415(9)
C4 C2 1.497(9)
N4 C108 1.305(11)
N4 C102 1.371(9)
O5 C29 1.242(10)
C5 C6 1.409(8)
C5 H5 0.9500
O9 C57 1.292(11)
C9 C8 1.398(11)
C9 H9 0.9500
O10 C57 1.198(12)
C10 C11 1.367(9)
C10 C6 1.424(8)
C10 H10 0.9500
O11 C71 1.269(11)
C11 C12 1.410(9)
C11 H11 0.9500
O12 C71 1.247(11)
C12 C13 1.370(10)
C12 O13 1.377(8)
O13 C14 1.412(10)
C13 C7 1.423(9)
C13 H13 0.9500
O14 C26 1.369(7)
O14 C28 1.424(7)
O15 C40 1.369(7)
O15 C42 1.460(10)
C15 C16 1.514(11)
C16 C18 1.507(10)
C16 C17 1.530(10)
C16 H16 1.0000
O16 C54 1.378(7)
O16 C56 1.410(9)
O17 C68 1.367(10)
O17 C70 1.415(12)
C17 H17A 0.9800
C17 H17B 0.9800
C17 H17C 0.9800
C18 C19 1.376(7)
C18 C23 1.424(8)
O18 C82 1.363(9)
O18 C84 1.418(9)
C1 C2 1.539(11)
C2 C3 1.526(10)
C2 H2 1.0000
C3 H3A 0.9800
C3 H3B 0.9800
C3 H3C 0.9800
C6 C7 1.415(8)
O6 C29 1.266(9)
C7 C8 1.398(10)
O7 C43 1.266(9)
O8 C43 1.243(9)
C8 H8 0.9500
C14 H14A 0.9800
C14 H14B 0.9800
C14 H14C 0.9800
C19 C20 1.404(8)
C19 H19 0.9500
C20 C24 1.423(7)
C20 C21 1.423(8)
C21 C27 1.411(8)
C21 C22 1.431(7)
C22 C23 1.356(8)
C22 H22 0.9500
C23 H23 0.9500
C24 C25 1.358(8)
C24 H24 0.9500
C25 C26 1.407(8)
C25 H25 0.9500
C26 C27 1.366(7)
C27 H27 0.9500
C28 H28A 0.9800
C28 H28B 0.9800
C28 H28C 0.9800
C29 C30 1.529(11)
C30 C32 1.529(10)
C30 C31 1.542(8)
C30 H30 1.0000
C31 H31A 0.9800
C31 H31B 0.9800
C31 H31C 0.9800
C32 C33 1.363(9)
C32 C37 1.428(10)
C33 C34 1.431(10)
C33 H33 0.9500
C34 C38 1.404(10)
C34 C35 1.416(11)
C35 C36 1.422(8)
C35 C41 1.452(8)
C38 C39 1.376(10)
C38 H38 0.9500
C37 C36 1.371(8)
C37 H37 0.9500
C36 H36 0.9500
C39 C40 1.397(10)
C39 H39 0.9500
C40 C41 1.367(9)
C42 H42A 0.9800
C42 H42B 0.9800
C42 H42C 0.9800
C41 H41 0.9500
C57 C58 1.564(12)
C56 H56A 0.9800
C56 H56B 0.9800
C56 H56C 0.9800
C55 C54 1.375(9)
C55 C49 1.430(8)
C55 H55 0.9500
C54 C53 1.390(9)
C53 C52 1.368(9)
C53 H53 0.9500
C52 C48 1.424(8)
C52 H52 0.9500
C51 C50 1.334(9)
C51 C46 1.416(9)
C51 H51 0.9500
C50 C49 1.419(8)
C50 H50 0.9500
C49 C48 1.386(8)
C48 C47 1.428(7)
C47 C46 1.365(8)
C47 H47 0.9500
C46 C44 1.512(9)
C45 C44 1.531(11)
C45 H45A 0.9800
C45 H45B 0.9800
C45 H45C 0.9800
C44 C43 1.514(12)
C44 H44 1.0000
C58 C59 1.460(11)
C58 C60 1.543(11)
C58 H58 1.0000
C59 H59A 0.9800
C59 H59B 0.9800
C59 H59C 0.9800
C60 C61 1.335(12)
C60 C65 1.386(12)
C61 C62 1.399(12)
C61 H61 0.9500
C62 C63 1.376(13)
C62 C66 1.460(13)
C63 C64 1.411(12)
C63 C69 1.463(11)
C64 C65 1.381(12)
C64 H64 0.9500
C65 H65 0.9500
C66 C67 1.386(12)
C66 H66 0.9500
C67 C68 1.440(15)
C67 H67 0.9500
C68 C69 1.314(14)
C69 H69 0.9500
C70 H70A 0.9800
C70 H70B 0.9800
C70 H70C 0.9800
C108 C107 1.440(11)
C108 H108 0.9500
C85 C86 1.405(11)
C85 H85 0.9500
C84 H84A 0.9800
C84 H84B 0.9800
C84 H84C 0.9800
C83 C82 1.348(12)
C83 C77 1.430(10)
C83 H83 0.9500
C82 C81 1.419(11)
C81 C80 1.360(11)
C81 H81 0.9500
C80 C76 1.397(11)
C80 H80 0.9500
C107 C106 1.344(10)
C107 H107 0.9500
C86 C87 1.369(10)
C86 H86 0.9500
C106 C105 1.404(9)
C106 H106 0.9500
C87 C88 1.393(10)
C87 H87 0.9500
C105 C102 1.412(10)
C105 C104 1.438(10)
C88 C89 1.424(10)
C88 C91 1.439(10)
C102 C101 1.428(10)
C89 C90 1.442(10)
C104 C103 1.341(10)
C104 H104 0.9500
C90 C93 1.423(10)
C103 C100 1.424(9)
C103 H103 0.9500
C91 C92 1.343(9)
C91 H91 0.9500
C101 C100 1.407(11)
C92 C93 1.429(10)
C92 H92 0.9500
C100 C99 1.388(10)
C93 C94 1.395(9)
C99 C98 1.367(9)
C99 H99 0.9500
C94 C95 1.368(10)
C94 H94 0.9500
C98 C97 1.402(10)
C98 H98 0.9500
C95 C96 1.397(11)
C95 H95 0.9500
C97 H97 0.9500
C96 H96 0.9500
O3D C7D 1.221(14)
N3D C7D 1.331(16)
N3D C8D 1.404(15)
N3D C9D 1.426(14)
C7D H7D 0.9500
C79 C78 1.362(11)
C79 C74 1.408(10)
C79 H79 0.9500
C78 C77 1.397(11)
C78 H78 0.9500
C77 C76 1.409(9)
C76 C75 1.447(9)
C75 C74 1.349(10)
C75 H75 0.9500
C74 C72 1.530(10)
C73 C72 1.546(10)
C73 H73A 0.9800
C73 H73B 0.9800
C73 H73C 0.9800
C72 C71 1.535(10)
C72 H72 1.0000
C9D H9DA 0.9800
C9D H9DB 0.9800
C9D H9DC 0.9800
C8D H8DA 0.9800
C8D H8DB 0.9800
C8D H8DC 0.9800
O1D C1D 1.266(9)
N1D C1D 1.322(8)
N1D C2D 1.422(9)
N1D C3D 1.448(9)
C1D H1D 0.9500
C3D H3DA 0.9800
C3D H3DB 0.9800
C3D H3DC 0.9800
C2D H2DA 0.9800
C2D H2DB 0.9800
C2D H2DC 0.9800
O2D C4D 1.208(13)
O2D C4D' 1.41(3)
N2D C4D' 1.26(3)
N2D C6D 1.33(3)
N2D C5D' 1.36(2)
N2D C4D 1.384(15)
N2D C5D 1.50(4)
N2D C6D' 1.52(3)
C4D H4D 0.9500
C5D H5DA 0.9800
C5D H5DB 0.9800
C5D H5DC 0.9800
C6D H6DA 0.9800
C6D H6DB 0.9800
C6D H6DC 0.9800
C4D' H4D' 0.9500
C6D' H6DD 0.9800
C6D' H6DE 0.9800
C6D' H6DF 0.9800
C5D' H5DD 0.9800
C5D' H5DE 0.9800
C5D' H5DF 0.9800
O1W H1W 0.945(13)
O1W H2W 0.932(15)
